data_1547767
loop_
_publ_author_name
'K\"ogel, J F'
'Sorokin, D. A.'
'Khvorost, A.'
'Scott, M.'
'Harms, K.'
'Himmel, D.'
'Krossing, I.'
'Sundermeyer, J.'

_publ_section_title
;
 The Lewis superacid
 Al[N(C<sub>6</sub>F<sub>5</sub>)<sub>2</sub>]<sub>3</sub> and its higher
 homolog Ga[N(C<sub>6</sub>F<sub>5</sub>)<sub>2</sub>]<sub>3</sub> -
 structural features, theoretical investigation and reactions of a metal
 amide with higher fluoride ion affinity than SbF<sub>5</sub>.
;
_journal_issue 1
_journal_name_full 'Chemical science'
_journal_page_first 245
_journal_page_last 253
_journal_paper_doi 10.1039/c7sc03988c
_journal_volume 9
_journal_year 2018
_chemical_formula_moiety 'C36 Al1 F30 N3'
_chemical_formula_sum 'C36 Al F30 N3'
_chemical_formula_weight 1071.37
_chemical_name_common Aluminumtris(decafluordiphenylamide)
_chemical_properties_physical ', Air-sensitive,Moisture-sensitive'
_space_group_IT_number 2
_space_group_name_Hall '-P 1'
_space_group_name_H-M_alt 'P -1'
_symmetry_cell_setting triclinic
_symmetry_space_group_name_Hall '-P 1'
_symmetry_space_group_name_H-M 'P -1'
_atom_sites_solution_primary direct
_atom_sites_solution_secondary difmap
_audit_creation_method SHELXL-97
_audit_update_record
;
2017-06-19 deposited with the CCDC.
2017-10-23 downloaded from the CCDC.
;
_cell_angle_alpha 73.501(10)
_cell_angle_beta 72.779(11)
_cell_angle_gamma 89.315(11)
_cell_formula_units_Z 2
_cell_length_a 10.8600(10)
_cell_length_b 12.7006(11)
_cell_length_c 14.3671(13)
_cell_measurement_reflns_used 6574
_cell_measurement_temperature 193(2)
_cell_measurement_theta_max 25.94
_cell_measurement_theta_min 1.97
_cell_volume 1809.2(3)
_computing_cell_refinement 'STOE CELL'
_computing_data_collection 'STOE EXPOSE'
_computing_data_reduction 'STOE INTEGRATE'
_computing_molecular_graphics
;
K. Brandenburg, H. Putz: 
Diamond - Crystal and Molecular Structure Visualization v3.2i, 
Crystal Impact GbR, Bonn, Germany, 2012
;
_computing_publication_material 'WinGX publication routines (Farrugia, 1999)'
_computing_structure_refinement 'SHELXL-97 (Sheldrick, 2008)'
_computing_structure_solution 'SHELXS-97 (Sheldrick, 1990) '
_diffrn_ambient_temperature 193(2)
_diffrn_measured_fraction_theta_full 0.943
_diffrn_measured_fraction_theta_max 0.930
_diffrn_measurement_device_type 'STOE IPDS'
_diffrn_measurement_method 'rotation method'
_diffrn_radiation_monochromator graphite
_diffrn_radiation_source 'fine-focus sealed tube'
_diffrn_radiation_type MoK\a
_diffrn_radiation_wavelength 0.71073
_diffrn_reflns_av_R_equivalents 0.0444
_diffrn_reflns_av_sigmaI/netI 0.0540
_diffrn_reflns_limit_h_max 13
_diffrn_reflns_limit_h_min -13
_diffrn_reflns_limit_k_max 15
_diffrn_reflns_limit_k_min -15
_diffrn_reflns_limit_l_max 17
_diffrn_reflns_limit_l_min -17
_diffrn_reflns_number 17179
_diffrn_reflns_theta_full 25.00
_diffrn_reflns_theta_max 25.94
_diffrn_reflns_theta_min 1.97
_exptl_absorpt_coefficient_mu 0.248
_exptl_absorpt_correction_T_max 0.971
_exptl_absorpt_correction_T_min 0.931
_exptl_absorpt_correction_type empirical
_exptl_absorpt_process_details
;
[c.f. r.h. blessing, acta cryst. (1995), a51, 33-38]
;
_exptl_crystal_colour colorless
_exptl_crystal_density_diffrn 1.967
_exptl_crystal_density_method 'not measured'
_exptl_crystal_description prism
_exptl_crystal_F_000 1040
_exptl_crystal_recrystallization_method 'Re-crystallisation from solvent: Toluene / Pentane'
_exptl_crystal_size_max 0.66
_exptl_crystal_size_mid 0.24
_exptl_crystal_size_min 0.12
_refine_diff_density_max 0.274
_refine_diff_density_min -0.308
_refine_diff_density_rms 0.051
_refine_ls_extinction_method none
_refine_ls_goodness_of_fit_ref 0.853
_refine_ls_hydrogen_treatment none
_refine_ls_matrix_type full
_refine_ls_number_parameters 631
_refine_ls_number_reflns 6574
_refine_ls_number_restraints 1
_refine_ls_restrained_S_all 0.853
_refine_ls_R_factor_all 0.0661
_refine_ls_R_factor_gt 0.0375
_refine_ls_shift/su_max 0.002
_refine_ls_shift/su_mean 0.000
_refine_ls_structure_factor_coef Fsqd
_refine_ls_weighting_details 'calc w=1/[\s^2^(Fo^2^)+(0.0529P)^2^+0.0000P] where P=(Fo^2^+2Fc^2^)/3'
_refine_ls_weighting_scheme calc
_refine_ls_wR_factor_gt 0.0839
_refine_ls_wR_factor_ref 0.0914
_reflns_number_gt 4143
_reflns_number_total 6574
_reflns_threshold_expression >2\s(I)
_cod_data_source_file c7sc03988c2.cif
_cod_data_source_block kv05
_cod_depositor_comments 'Adding full bibliography for 1547767--1547771.cif.'
_cod_database_code 1547767

loop_
_symmetry_equiv_pos_as_xyz
'x, y, z'
'-x, -y, -z'

loop_
_atom_site_label
_atom_site_type_symbol
_atom_site_fract_x
_atom_site_fract_y
_atom_site_fract_z
_atom_site_U_iso_or_equiv
_atom_site_adp_type
_atom_site_occupancy
_atom_site_symmetry_multiplicity
_atom_site_calc_flag
_atom_site_refinement_flags
Al1 Al 0.71239(6) 0.77111(5) 0.23835(5) 0.03337(17) Uani 1 1 d .
N1 N 0.63605(17) 0.89376(15) 0.26603(13) 0.0350(4) Uani 1 1 d .
N2 N 0.65807(17) 0.69151(16) 0.16689(14) 0.0377(5) Uani 1 1 d .
N3 N 0.84672(17) 0.72157(15) 0.28371(14) 0.0347(4) Uani 1 1 d .
C1 C 0.6649(2) 1.00333(18) 0.19848(17) 0.0370(5) Uani 1 1 d .
C2 C 0.7652(2) 1.0717(2) 0.19495(18) 0.0416(6) Uani 1 1 d .
C3 C 0.7942(3) 1.1773(2) 0.1295(2) 0.0523(7) Uani 1 1 d .
C4 C 0.7237(3) 1.2164(2) 0.0633(2) 0.0606(8) Uani 1 1 d .
C5 C 0.6257(3) 1.1492(2) 0.0632(2) 0.0627(8) Uani 1 1 d .
C6 C 0.5972(2) 1.0446(2) 0.1298(2) 0.0508(7) Uani 1 1 d .
C7 C 0.5320(2) 0.87554(19) 0.35585(16) 0.0331(5) Uani 1 1 d .
C8 C 0.4623(2) 0.95193(19) 0.39939(18) 0.0375(6) Uani 1 1 d .
C9 C 0.3689(2) 0.9182(2) 0.49333(18) 0.0398(6) Uani 1 1 d .
C10 C 0.3385(2) 0.8087(2) 0.54737(17) 0.0408(6) Uani 1 1 d .
C11 C 0.4028(2) 0.7304(2) 0.50592(17) 0.0388(6) Uani 1 1 d .
C12 C 0.4950(2) 0.76657(19) 0.41260(17) 0.0343(5) Uani 1 1 d .
C13 C 0.5519(2) 0.60853(19) 0.21064(17) 0.0370(5) Uani 1 1 d .
C14 C 0.4256(2) 0.6380(2) 0.23973(18) 0.0395(6) Uani 1 1 d .
C15 C 0.3224(2) 0.5602(2) 0.28622(19) 0.0444(6) Uani 1 1 d .
C16 C 0.3421(2) 0.4506(2) 0.30473(19) 0.0447(6) Uani 1 1 d .
C17 C 0.4663(3) 0.4185(2) 0.2767(2) 0.0474(6) Uani 1 1 d .
C18 C 0.5686(2) 0.4970(2) 0.2310(2) 0.0455(6) Uani 1 1 d .
C19 C 0.7047(2) 0.7322(2) 0.06070(17) 0.0398(6) Uani 1 1 d .
C20 C 0.6793(3) 0.6936(2) -0.0131(2) 0.0501(7) Uani 1 1 d .
C21 C 0.7322(3) 0.7484(3) -0.1157(2) 0.0568(7) Uani 1 1 d .
C22 C 0.8145(3) 0.8414(2) -0.14959(19) 0.0551(7) Uani 1 1 d .
C23 C 0.8445(3) 0.8818(2) -0.07985(19) 0.0490(7) Uani 1 1 d .
C24 C 0.7891(2) 0.8263(2) 0.02142(17) 0.0387(6) Uani 1 1 d .
C25 C 0.8935(2) 0.61711(19) 0.27959(18) 0.0372(5) Uani 1 1 d .
C26 C 0.9536(2) 0.5944(2) 0.18848(18) 0.0417(6) Uani 1 1 d .
C27 C 0.9974(2) 0.4926(2) 0.1848(2) 0.0487(7) Uani 1 1 d .
C28 C 0.9830(2) 0.4096(2) 0.2741(2) 0.0482(7) Uani 1 1 d .
C29 C 0.9255(2) 0.4299(2) 0.3652(2) 0.0464(6) Uani 1 1 d .
C30 C 0.8812(2) 0.5309(2) 0.36792(18) 0.0415(6) Uani 1 1 d .
C31 C 0.9090(2) 0.77513(18) 0.33437(18) 0.0380(6) Uani 1 1 d .
C32 C 1.0399(2) 0.8103(2) 0.2946(2) 0.0455(6) Uani 1 1 d U
C33 C 1.1019(2) 0.8569(2) 0.3456(2) 0.0532(8) Uani 1 1 d .
C34 C 1.0341(3) 0.8725(2) 0.4374(2) 0.0503(7) Uani 1 1 d .
C35 C 0.9048(2) 0.8412(2) 0.4779(2) 0.0446(6) Uani 1 1 d .
C36 C 0.8444(2) 0.79336(19) 0.42667(18) 0.0373(5) Uani 1 1 d .
F2 F 0.83510(14) 1.03536(13) 0.25835(11) 0.0575(4) Uani 1 1 d .
F3 F 0.89090(17) 1.24150(14) 0.12985(14) 0.0785(6) Uani 1 1 d .
F4 F 0.74991(18) 1.31885(14) -0.00031(16) 0.0913(7) Uani 1 1 d .
F5 F 0.55787(19) 1.18604(17) -0.00277(16) 0.0985(7) Uani 1 1 d .
F6 F 0.49961(18) 0.98150(15) 0.12926(15) 0.0809(6) Uani 1 1 d .
F8 F 0.48755(13) 1.06094(11) 0.35324(10) 0.0475(4) Uani 1 1 d .
F9 F 0.30822(13) 0.99500(12) 0.53380(11) 0.0499(4) Uani 1 1 d .
F10 F 0.24945(14) 0.77816(13) 0.63893(11) 0.0560(4) Uani 1 1 d .
F11 F 0.37896(13) 0.62261(11) 0.55487(10) 0.0503(4) Uani 1 1 d .
F12 F 0.56555(11) 0.69028(10) 0.37057(9) 0.0368(3) Uani 1 1 d .
F14 F 0.40455(13) 0.74477(11) 0.22491(12) 0.0527(4) Uani 1 1 d .
F15 F 0.20122(13) 0.59164(13) 0.31445(13) 0.0625(4) Uani 1 1 d .
F16 F 0.24063(14) 0.37558(12) 0.34945(11) 0.0582(4) Uani 1 1 d .
F17 F 0.48639(17) 0.31122(12) 0.29587(15) 0.0692(5) Uani 1 1 d .
F18 F 0.68903(14) 0.46376(13) 0.20377(14) 0.0645(5) Uani 1 1 d .
F20 F 0.59846(17) 0.60307(15) 0.01301(12) 0.0683(5) Uani 1 1 d .
F21 F 0.69919(19) 0.70866(18) -0.18246(12) 0.0814(6) Uani 1 1 d .
F22 F 0.86593(19) 0.89160(15) -0.24961(11) 0.0784(6) Uani 1 1 d .
F23 F 0.92547(16) 0.97123(12) -0.10741(11) 0.0646(5) Uani 1 1 d .
F24 F 0.81707(12) 0.86550(11) 0.09427(9) 0.0416(3) Uani 1 1 d .
F26 F 0.96848(14) 0.67388(12) 0.10000(10) 0.0553(4) Uani 1 1 d .
F27 F 1.05432(16) 0.47416(14) 0.09528(13) 0.0690(5) Uani 1 1 d .
F28 F 1.02525(15) 0.31068(12) 0.27159(14) 0.0665(5) Uani 1 1 d .
F29 F 0.90942(17) 0.34894(12) 0.45271(13) 0.0684(5) Uani 1 1 d .
F30 F 0.82160(15) 0.54669(12) 0.45871(10) 0.0552(4) Uani 1 1 d .
F32 F 1.10759(13) 0.79653(12) 0.20435(12) 0.0568(4) Uani 1 1 d U
F33 F 1.22928(14) 0.88894(14) 0.30487(17) 0.0779(6) Uani 1 1 d .
F34 F 1.09564(16) 0.91568(13) 0.48767(15) 0.0707(5) Uani 1 1 d .
F35 F 0.83954(15) 0.85302(12) 0.56855(11) 0.0558(4) Uani 1 1 d .
F36 F 0.71760(12) 0.76113(11) 0.46972(10) 0.0445(3) Uani 1 1 d .

loop_
_atom_site_aniso_label
_atom_site_aniso_U_11
_atom_site_aniso_U_22
_atom_site_aniso_U_33
_atom_site_aniso_U_23
_atom_site_aniso_U_13
_atom_site_aniso_U_12
Al1 0.0276(3) 0.0351(4) 0.0314(3) -0.0013(3) -0.0085(3) 0.0043(3)
N1 0.0299(10) 0.0349(10) 0.0319(10) -0.0001(8) -0.0065(8) 0.0033(8)
N2 0.0306(10) 0.0424(11) 0.0323(10) -0.0018(9) -0.0070(8) 0.0011(8)
N3 0.0309(10) 0.0331(10) 0.0372(10) -0.0037(9) -0.0124(8) 0.0057(8)
C1 0.0297(12) 0.0346(12) 0.0373(12) -0.0027(11) -0.0043(10) 0.0063(9)
C2 0.0345(13) 0.0454(14) 0.0363(12) -0.0032(12) -0.0067(10) 0.0038(11)
C3 0.0413(15) 0.0448(15) 0.0544(16) -0.0040(13) -0.0002(12) -0.0058(12)
C4 0.0465(16) 0.0416(15) 0.0632(18) 0.0150(14) -0.0010(14) 0.0064(12)
C5 0.0476(16) 0.0603(18) 0.0600(17) 0.0164(15) -0.0198(14) 0.0111(14)
C6 0.0357(14) 0.0498(15) 0.0549(15) 0.0063(13) -0.0166(12) 0.0028(11)
C7 0.0244(11) 0.0402(13) 0.0330(11) -0.0042(10) -0.0125(9) 0.0030(9)
C8 0.0311(12) 0.0397(13) 0.0414(13) -0.0081(11) -0.0143(10) 0.0028(10)
C9 0.0281(12) 0.0514(15) 0.0418(13) -0.0160(12) -0.0114(10) 0.0086(10)
C10 0.0265(12) 0.0541(15) 0.0347(12) -0.0093(12) -0.0024(10) -0.0005(10)
C11 0.0292(12) 0.0425(14) 0.0369(12) 0.0005(11) -0.0100(10) -0.0022(10)
C12 0.0268(11) 0.0395(13) 0.0349(12) -0.0080(11) -0.0097(9) 0.0049(9)
C13 0.0350(13) 0.0408(13) 0.0333(12) -0.0042(11) -0.0137(10) 0.0020(10)
C14 0.0368(13) 0.0384(13) 0.0401(13) -0.0028(11) -0.0155(10) 0.0021(10)
C15 0.0314(13) 0.0536(16) 0.0455(13) -0.0074(13) -0.0146(11) 0.0035(11)
C16 0.0433(15) 0.0459(15) 0.0416(13) -0.0021(12) -0.0178(11) -0.0072(11)
C17 0.0539(17) 0.0350(13) 0.0556(15) -0.0069(12) -0.0262(13) 0.0058(11)
C18 0.0354(14) 0.0476(15) 0.0528(15) -0.0117(13) -0.0154(11) 0.0077(11)
C19 0.0328(13) 0.0485(14) 0.0339(12) -0.0065(11) -0.0097(10) 0.0132(10)
C20 0.0447(15) 0.0596(17) 0.0456(15) -0.0139(13) -0.0150(12) 0.0083(13)
C21 0.0581(17) 0.078(2) 0.0380(14) -0.0211(15) -0.0174(13) 0.0180(15)
C22 0.0652(19) 0.0591(18) 0.0307(13) -0.0030(13) -0.0099(12) 0.0186(14)
C23 0.0493(15) 0.0446(15) 0.0384(13) 0.0013(12) -0.0049(12) 0.0117(12)
C24 0.0376(13) 0.0411(13) 0.0337(12) -0.0068(11) -0.0095(10) 0.0102(10)
C25 0.0256(11) 0.0383(13) 0.0430(13) -0.0030(11) -0.0122(10) 0.0038(9)
C26 0.0318(13) 0.0426(14) 0.0420(13) -0.0022(12) -0.0086(10) 0.0067(10)
C27 0.0315(13) 0.0558(16) 0.0559(16) -0.0177(14) -0.0080(11) 0.0094(11)
C28 0.0335(13) 0.0358(13) 0.0733(19) -0.0115(14) -0.0180(12) 0.0073(10)
C29 0.0423(14) 0.0338(13) 0.0559(16) 0.0023(12) -0.0192(12) 0.0026(11)
C30 0.0352(13) 0.0419(14) 0.0417(13) -0.0040(12) -0.0113(11) 0.0019(10)
C31 0.0332(13) 0.0292(12) 0.0469(13) 0.0015(11) -0.0176(10) 0.0044(9)
C32 0.0311(13) 0.0348(13) 0.0608(14) -0.0033(12) -0.0101(11) 0.0081(10)
C33 0.0300(14) 0.0360(13) 0.092(2) -0.0091(15) -0.0251(14) 0.0022(10)
C34 0.0468(16) 0.0352(13) 0.080(2) -0.0118(14) -0.0398(15) 0.0084(11)
C35 0.0476(15) 0.0352(13) 0.0510(15) -0.0022(12) -0.0252(12) 0.0065(11)
C36 0.0316(12) 0.0341(12) 0.0430(13) 0.0001(11) -0.0177(10) 0.0037(9)
F2 0.0465(9) 0.0690(10) 0.0487(8) -0.0005(8) -0.0180(7) -0.0097(7)
F3 0.0668(11) 0.0615(10) 0.0851(12) -0.0003(10) -0.0098(9) -0.0266(9)
F4 0.0715(12) 0.0490(10) 0.1038(15) 0.0328(10) -0.0068(10) 0.0035(8)
F5 0.0740(13) 0.0933(14) 0.1002(15) 0.0370(12) -0.0482(11) 0.0099(10)
F6 0.0692(12) 0.0744(12) 0.0934(13) 0.0154(10) -0.0542(10) -0.0108(9)
F8 0.0472(8) 0.0380(8) 0.0493(8) -0.0055(7) -0.0100(6) 0.0086(6)
F9 0.0375(8) 0.0589(9) 0.0535(8) -0.0225(7) -0.0088(6) 0.0136(6)
F10 0.0412(8) 0.0680(10) 0.0434(8) -0.0102(7) 0.0042(6) -0.0003(7)
F11 0.0448(8) 0.0444(8) 0.0439(8) 0.0024(7) -0.0016(6) -0.0046(6)
F12 0.0325(7) 0.0355(7) 0.0353(7) -0.0031(6) -0.0072(5) 0.0043(5)
F14 0.0403(8) 0.0417(8) 0.0722(10) -0.0066(7) -0.0212(7) 0.0095(6)
F15 0.0306(8) 0.0670(10) 0.0809(11) -0.0116(9) -0.0136(7) 0.0031(7)
F16 0.0532(9) 0.0542(9) 0.0570(9) 0.0024(8) -0.0189(7) -0.0157(7)
F17 0.0712(11) 0.0382(8) 0.0999(13) -0.0096(9) -0.0387(10) 0.0060(7)
F18 0.0431(9) 0.0553(9) 0.0959(12) -0.0234(9) -0.0216(8) 0.0162(7)
F20 0.0685(11) 0.0850(12) 0.0534(9) -0.0253(9) -0.0160(8) -0.0137(9)
F21 0.0875(13) 0.1176(16) 0.0462(9) -0.0310(10) -0.0240(9) 0.0069(11)
F22 0.1082(15) 0.0781(12) 0.0302(8) 0.0010(8) -0.0102(8) 0.0156(10)
F23 0.0752(11) 0.0499(9) 0.0424(8) 0.0050(7) 0.0034(8) -0.0026(8)
F24 0.0398(8) 0.0412(7) 0.0343(7) -0.0017(6) -0.0061(6) 0.0013(6)
F26 0.0526(9) 0.0599(9) 0.0396(8) -0.0025(7) -0.0057(7) 0.0166(7)
F27 0.0639(11) 0.0712(11) 0.0686(11) -0.0287(9) -0.0081(9) 0.0206(8)
F28 0.0544(10) 0.0434(8) 0.1021(13) -0.0218(9) -0.0246(9) 0.0171(7)
F29 0.0837(12) 0.0409(9) 0.0690(10) 0.0090(8) -0.0303(9) 0.0103(8)
F30 0.0678(10) 0.0473(9) 0.0393(8) 0.0007(7) -0.0128(7) 0.0062(7)
F32 0.0357(8) 0.0500(8) 0.0708(10) -0.0090(8) -0.0040(7) 0.0035(6)
F33 0.0299(8) 0.0665(10) 0.1396(17) -0.0358(11) -0.0242(9) 0.0024(7)
F34 0.0613(10) 0.0580(10) 0.1217(15) -0.0366(11) -0.0611(10) 0.0146(8)
F35 0.0690(10) 0.0522(9) 0.0535(9) -0.0123(8) -0.0328(8) 0.0059(7)
F36 0.0345(7) 0.0529(8) 0.0430(7) -0.0071(7) -0.0134(6) -0.0002(6)

loop_
_atom_type_symbol
_atom_type_description
_atom_type_scat_dispersion_real
_atom_type_scat_dispersion_imag
_atom_type_scat_source
C C 0.0033 0.0016 'International Tables Vol C Tables 4.2.6.8 and 6.1.1.4'
N N 0.0061 0.0033 'International Tables Vol C Tables 4.2.6.8 and 6.1.1.4'
F F 0.0171 0.0103 'International Tables Vol C Tables 4.2.6.8 and 6.1.1.4'
Al Al 0.0645 0.0514 'International Tables Vol C Tables 4.2.6.8 and 6.1.1.4'

loop_
_geom_angle_atom_site_label_1
_geom_angle_atom_site_label_2
_geom_angle_atom_site_label_3
_geom_angle
N3 Al1 N2 116.23(10)
N3 Al1 N1 120.09(9)
N2 Al1 N1 123.67(10)
N3 Al1 F24 97.97(7)
N2 Al1 F24 82.71(7)
N1 Al1 F24 90.42(7)
N3 Al1 F12 97.10(7)
N2 Al1 F12 90.57(7)
N1 Al1 F12 82.08(7)
F24 Al1 F12 164.93(6)
C7 N1 C1 117.66(19)
C7 N1 Al1 116.79(14)
C1 N1 Al1 125.18(14)
C19 N2 C13 117.9(2)
C19 N2 Al1 116.22(15)
C13 N2 Al1 124.33(15)
C25 N3 C31 113.09(19)
C25 N3 Al1 121.58(16)
C31 N3 Al1 125.10(15)
C2 C1 C6 116.6(2)
C2 C1 N1 121.9(2)
C6 C1 N1 121.4(2)
F2 C2 C3 118.6(2)
F2 C2 C1 119.1(2)
C3 C2 C1 122.3(2)
F3 C3 C4 120.0(2)
F3 C3 C2 120.3(3)
C4 C3 C2 119.7(3)
F4 C4 C5 120.2(3)
F4 C4 C3 120.6(3)
C5 C4 C3 119.3(2)
F5 C5 C4 119.7(2)
F5 C5 C6 120.0(3)
C4 C5 C6 120.3(3)
F6 C6 C5 119.0(3)
F6 C6 C1 119.1(2)
C5 C6 C1 121.9(3)
C12 C7 C8 114.37(19)
C12 C7 N1 116.2(2)
C8 C7 N1 129.3(2)
F8 C8 C9 117.7(2)
F8 C8 C7 121.21(19)
C9 C8 C7 121.0(2)
F9 C9 C10 119.3(2)
F9 C9 C8 118.8(2)
C10 C9 C8 121.9(2)
F10 C10 C9 120.8(2)
F10 C10 C11 120.3(2)
C9 C10 C11 118.9(2)
F11 C11 C12 120.3(2)
F11 C11 C10 122.0(2)
C12 C11 C10 117.8(2)
C11 C12 C7 126.0(2)
C11 C12 F12 119.3(2)
C7 C12 F12 114.62(18)
C18 C13 C14 116.8(2)
C18 C13 N2 122.9(2)
C14 C13 N2 120.3(2)
F14 C14 C15 119.3(2)
F14 C14 C13 119.09(19)
C15 C14 C13 121.6(2)
F15 C15 C16 119.7(2)
F15 C15 C14 120.1(2)
C16 C15 C14 120.2(2)
F16 C16 C15 119.6(2)
F16 C16 C17 120.7(2)
C15 C16 C17 119.7(2)
F17 C17 C18 120.5(2)
F17 C17 C16 120.0(2)
C18 C17 C16 119.5(2)
F18 C18 C17 118.5(2)
F18 C18 C13 119.3(2)
C17 C18 C13 122.2(2)
C20 C19 C24 113.8(2)
C20 C19 N2 130.0(2)
C24 C19 N2 116.2(2)
F20 C20 C19 120.9(2)
F20 C20 C21 117.8(3)
C19 C20 C21 121.3(3)
F21 C21 C22 120.0(2)
F21 C21 C20 117.9(3)
C22 C21 C20 122.1(3)
F22 C22 C23 120.4(3)
F22 C22 C21 120.7(3)
C23 C22 C21 119.0(2)
F23 C23 C22 122.2(2)
F23 C23 C24 120.3(3)
C22 C23 C24 117.5(2)
C23 C24 F24 119.0(2)
C23 C24 C19 126.4(3)
F24 C24 C19 114.61(19)
C26 C25 C30 115.8(2)
C26 C25 N3 122.7(2)
C30 C25 N3 121.5(2)
F26 C26 C27 118.5(2)
F26 C26 C25 119.0(2)
C27 C26 C25 122.5(2)
F27 C27 C28 119.7(2)
F27 C27 C26 120.5(2)
C28 C27 C26 119.8(2)
F28 C28 C29 120.5(2)
F28 C28 C27 120.4(3)
C29 C28 C27 119.1(2)
F29 C29 C28 119.5(2)
F29 C29 C30 119.8(2)
C28 C29 C30 120.6(2)
F30 C30 C29 119.0(2)
F30 C30 C25 118.8(2)
C29 C30 C25 122.2(2)
C36 C31 C32 115.9(2)
C36 C31 N3 122.5(2)
C32 C31 N3 121.6(2)
F32 C32 C33 119.4(2)
F32 C32 C31 118.7(2)
C33 C32 C31 121.9(3)
F33 C33 C32 120.0(3)
F33 C33 C34 119.8(3)
C32 C33 C34 120.1(2)
F34 C34 C35 120.4(3)
F34 C34 C33 119.8(2)
C35 C34 C33 119.8(3)
F35 C35 C34 119.9(2)
F35 C35 C36 120.6(2)
C34 C35 C36 119.4(3)
F36 C36 C35 118.0(2)
F36 C36 C31 119.1(2)
C35 C36 C31 122.9(2)
C12 F12 Al1 110.12(11)
C24 F24 Al1 110.15(11)

loop_
_geom_bond_atom_site_label_1
_geom_bond_atom_site_label_2
_geom_bond_distance
Al1 N3 1.805(2)
Al1 N2 1.840(2)
Al1 N1 1.843(2)
Al1 F24 2.0601(13)
Al1 F12 2.0840(13)
N1 C7 1.403(3)
N1 C1 1.428(3)
N2 C19 1.397(3)
N2 C13 1.435(3)
N3 C25 1.425(3)
N3 C31 1.426(3)
C1 C2 1.381(3)
C1 C6 1.384(4)
C2 F2 1.335(3)
C2 C3 1.378(4)
C3 F3 1.340(3)
C3 C4 1.375(4)
C4 F4 1.337(3)
C4 C5 1.373(4)
C5 F5 1.347(4)
C5 C6 1.374(4)
C6 F6 1.339(3)
C7 C12 1.386(3)
C7 C8 1.397(3)
C8 F8 1.346(3)
C8 C9 1.380(3)
C9 F9 1.343(3)
C9 C10 1.376(3)
C10 F10 1.335(2)
C10 C11 1.379(4)
C11 F11 1.338(3)
C11 C12 1.370(3)
C12 F12 1.390(3)
C13 C18 1.383(4)
C13 C14 1.390(3)
C14 F14 1.339(3)
C14 C15 1.374(3)
C15 F15 1.349(3)
C15 C16 1.368(4)
C16 F16 1.339(3)
C16 C17 1.381(4)
C17 F17 1.340(3)
C17 C18 1.373(3)
C18 F18 1.349(3)
C19 C20 1.383(4)
C19 C24 1.388(3)
C20 F20 1.348(3)
C20 C21 1.384(4)
C21 F21 1.336(3)
C21 C22 1.368(4)
C22 F22 1.340(3)
C22 C23 1.365(4)
C23 F23 1.335(3)
C23 C24 1.373(3)
C24 F24 1.387(3)
C25 C26 1.388(3)
C25 C30 1.393(3)
C26 F26 1.347(3)
C26 C27 1.382(4)
C27 F27 1.338(3)
C27 C28 1.377(4)
C28 F28 1.339(3)
C28 C29 1.369(4)
C29 F29 1.345(3)
C29 C30 1.372(4)
C30 F30 1.344(3)
C31 C36 1.387(4)
C31 C32 1.392(3)
C32 F32 1.347(3)
C32 C33 1.373(4)
C33 F33 1.349(3)
C33 C34 1.375(4)
C34 F34 1.338(3)
C34 C35 1.366(4)
C35 F35 1.336(3)
C35 C36 1.375(4)
C36 F36 1.346(3)

loop_
_geom_torsion_atom_site_label_1
_geom_torsion_atom_site_label_2
_geom_torsion_atom_site_label_3
_geom_torsion_atom_site_label_4
_geom_torsion
N3 Al1 N1 C7 -90.56(17)
N2 Al1 N1 C7 88.47(18)
F24 Al1 N1 C7 169.98(16)
F12 Al1 N1 C7 3.09(16)
N3 Al1 N1 C1 96.7(2)
N2 Al1 N1 C1 -84.3(2)
F24 Al1 N1 C1 -2.79(19)
F12 Al1 N1 C1 -169.7(2)
N3 Al1 N2 C19 -97.81(17)
N1 Al1 N2 C19 83.13(18)
F24 Al1 N2 C19 -2.48(16)
F12 Al1 N2 C19 163.99(16)
N3 Al1 N2 C13 97.0(2)
N1 Al1 N2 C13 -82.1(2)
F24 Al1 N2 C13 -167.7(2)
F12 Al1 N2 C13 -1.26(19)
N2 Al1 N3 C25 -10.25(19)
N1 Al1 N3 C25 168.85(15)
F24 Al1 N3 C25 -96.01(16)
F12 Al1 N3 C25 83.91(16)
N2 Al1 N3 C31 175.55(15)
N1 Al1 N3 C31 -5.4(2)
F24 Al1 N3 C31 89.79(17)
F12 Al1 N3 C31 -90.29(17)
C7 N1 C1 C2 101.1(3)
Al1 N1 C1 C2 -86.2(3)
C7 N1 C1 C6 -81.9(3)
Al1 N1 C1 C6 90.8(3)
C6 C1 C2 F2 -178.9(2)
N1 C1 C2 F2 -1.8(4)
C6 C1 C2 C3 2.4(4)
N1 C1 C2 C3 179.6(2)
F2 C2 C3 F3 0.2(4)
C1 C2 C3 F3 178.8(2)
F2 C2 C3 C4 179.8(2)
C1 C2 C3 C4 -1.5(4)
F3 C3 C4 F4 -0.8(4)
C2 C3 C4 F4 179.6(3)
F3 C3 C4 C5 179.4(3)
C2 C3 C4 C5 -0.3(4)
F4 C4 C5 F5 1.5(5)
C3 C4 C5 F5 -178.7(3)
F4 C4 C5 C6 -178.8(3)
C3 C4 C5 C6 1.0(5)
F5 C5 C6 F6 -1.5(5)
C4 C5 C6 F6 178.9(3)
F5 C5 C6 C1 179.7(3)
C4 C5 C6 C1 0.0(5)
C2 C1 C6 F6 179.5(2)
N1 C1 C6 F6 2.3(4)
C2 C1 C6 C5 -1.7(4)
N1 C1 C6 C5 -178.8(3)
C1 N1 C7 C12 171.3(2)
Al1 N1 C7 C12 -2.1(3)
C1 N1 C7 C8 -11.6(4)
Al1 N1 C7 C8 175.1(2)
C12 C7 C8 F8 179.8(2)
N1 C7 C8 F8 2.6(4)
C12 C7 C8 C9 2.6(3)
N1 C7 C8 C9 -174.6(2)
F8 C8 C9 F9 0.0(3)
C7 C8 C9 F9 177.4(2)
F8 C8 C9 C10 -178.5(2)
C7 C8 C9 C10 -1.2(4)
F9 C9 C10 F10 0.3(4)
C8 C9 C10 F10 178.8(2)
F9 C9 C10 C11 -179.0(2)
C8 C9 C10 C11 -0.5(4)
F10 C10 C11 F11 0.0(4)
C9 C10 C11 F11 179.3(2)
F10 C10 C11 C12 -178.8(2)
C9 C10 C11 C12 0.5(4)
F11 C11 C12 C7 -177.6(2)
C10 C11 C12 C7 1.2(4)
F11 C11 C12 F12 -1.5(3)
C10 C11 C12 F12 177.2(2)
C8 C7 C12 C11 -2.7(4)
N1 C7 C12 C11 174.9(2)
C8 C7 C12 F12 -178.88(19)
N1 C7 C12 F12 -1.3(3)
C19 N2 C13 C18 89.4(3)
Al1 N2 C13 C18 -105.6(3)
C19 N2 C13 C14 -94.1(3)
Al1 N2 C13 C14 70.9(3)
C18 C13 C14 F14 177.7(2)
N2 C13 C14 F14 1.0(4)
C18 C13 C14 C15 -0.1(4)
N2 C13 C14 C15 -176.9(2)
F14 C14 C15 F15 1.4(4)
C13 C14 C15 F15 179.3(2)
F14 C14 C15 C16 -178.1(2)
C13 C14 C15 C16 -0.3(4)
F15 C15 C16 F16 0.9(4)
C14 C15 C16 F16 -179.5(2)
F15 C15 C16 C17 -179.4(2)
C14 C15 C16 C17 0.1(4)
F16 C16 C17 F17 -1.3(4)
C15 C16 C17 F17 179.1(2)
F16 C16 C17 C18 -180.0(2)
C15 C16 C17 C18 0.4(4)
F17 C17 C18 F18 1.6(4)
C16 C17 C18 F18 -179.7(2)
F17 C17 C18 C13 -179.5(2)
C16 C17 C18 C13 -0.8(4)
C14 C13 C18 F18 179.5(2)
N2 C13 C18 F18 -3.8(4)
C14 C13 C18 C17 0.7(4)
N2 C13 C18 C17 177.3(2)
C13 N2 C19 C20 -11.7(4)
Al1 N2 C19 C20 -177.9(2)
C13 N2 C19 C24 167.8(2)
Al1 N2 C19 C24 1.5(3)
C24 C19 C20 F20 -179.6(2)
N2 C19 C20 F20 -0.2(4)
C24 C19 C20 C21 -1.8(4)
N2 C19 C20 C21 177.7(3)
F20 C20 C21 F21 0.5(4)
C19 C20 C21 F21 -177.4(3)
F20 C20 C21 C22 179.6(3)
C19 C20 C21 C22 1.7(5)
F21 C21 C22 F22 -2.1(4)
C20 C21 C22 F22 178.9(3)
F21 C21 C22 C23 178.5(3)
C20 C21 C22 C23 -0.5(5)
F22 C22 C23 F23 -0.4(4)
C21 C22 C23 F23 179.0(3)
F22 C22 C23 C24 -179.7(2)
C21 C22 C23 C24 -0.3(4)
F23 C23 C24 F24 1.0(4)
C22 C23 C24 F24 -179.7(2)
F23 C23 C24 C19 -179.3(2)
C22 C23 C24 C19 0.0(4)
C20 C19 C24 C23 1.0(4)
N2 C19 C24 C23 -178.5(2)
C20 C19 C24 F24 -179.3(2)
N2 C19 C24 F24 1.2(3)
C31 N3 C25 C26 -118.0(2)
Al1 N3 C25 C26 67.2(3)
C31 N3 C25 C30 62.0(3)
Al1 N3 C25 C30 -112.8(2)
C30 C25 C26 F26 179.8(2)
N3 C25 C26 F26 -0.1(3)
C30 C25 C26 C27 0.8(4)
N3 C25 C26 C27 -179.2(2)
F26 C26 C27 F27 0.6(4)
C25 C26 C27 F27 179.7(2)
F26 C26 C27 C28 -179.7(2)
C25 C26 C27 C28 -0.6(4)
F27 C27 C28 F28 -0.2(4)
C26 C27 C28 F28 -179.9(2)
F27 C27 C28 C29 179.5(2)
C26 C27 C28 C29 -0.2(4)
F28 C28 C29 F29 -1.2(4)
C27 C28 C29 F29 179.1(2)
F28 C28 C29 C30 -179.5(2)
C27 C28 C29 C30 0.8(4)
F29 C29 C30 F30 -0.4(4)
C28 C29 C30 F30 177.9(2)
F29 C29 C30 C25 -179.0(2)
C28 C29 C30 C25 -0.7(4)
C26 C25 C30 F30 -178.7(2)
N3 C25 C30 F30 1.3(3)
C26 C25 C30 C29 -0.1(3)
N3 C25 C30 C29 179.9(2)
C25 N3 C31 C36 -113.2(2)
Al1 N3 C31 C36 61.4(3)
C25 N3 C31 C32 65.4(3)
Al1 N3 C31 C32 -120.0(2)
C36 C31 C32 F32 -179.0(2)
N3 C31 C32 F32 2.4(3)
C36 C31 C32 C33 2.0(3)
N3 C31 C32 C33 -176.7(2)
F32 C32 C33 F33 0.3(4)
C31 C32 C33 F33 179.3(2)
F32 C32 C33 C34 179.4(2)
C31 C32 C33 C34 -1.6(4)
F33 C33 C34 F34 -2.4(4)
C32 C33 C34 F34 178.5(2)
F33 C33 C34 C35 179.3(2)
C32 C33 C34 C35 0.1(4)
F34 C34 C35 F35 -0.4(4)
C33 C34 C35 F35 177.9(2)
F34 C34 C35 C36 -177.7(2)
C33 C34 C35 C36 0.7(4)
F35 C35 C36 F36 1.3(3)
C34 C35 C36 F36 178.5(2)
F35 C35 C36 C31 -177.3(2)
C34 C35 C36 C31 -0.1(4)
C32 C31 C36 F36 -179.81(19)
N3 C31 C36 F36 -1.1(3)
C32 C31 C36 C35 -1.2(3)
N3 C31 C36 C35 177.5(2)
C11 C12 F12 Al1 -172.96(18)
C7 C12 F12 Al1 3.5(2)
N3 Al1 F12 C12 115.89(14)
N2 Al1 F12 C12 -127.58(14)
N1 Al1 F12 C12 -3.63(14)
F24 Al1 F12 C12 -64.4(3)
C23 C24 F24 Al1 176.74(19)
C19 C24 F24 Al1 -3.0(2)
N3 Al1 F24 C24 118.62(14)
N2 Al1 F24 C24 3.02(14)
N1 Al1 F24 C24 -120.90(14)
F12 Al1 F24 C24 -61.1(3)

loop_
_cod_changelog_entry_id
_cod_changelog_entry_author
_cod_changelog_entry_date
_cod_changelog_entry_text
1 'Vaitkus, Antanas' 2022-06-28T19:13:00+03:00
;
 Removed the '_chemical_name_systematic' data item that had an incorrect value.
;
